data_4132408
loop_
_publ_author_name
'Dhers, S\'ebastien'
'Mondal, Abhishake'
'Aguil\`a, David'
'Ram\'irez, Juan'
'Vela, Sergi'
'Dechambenoit, Pierre'
'Rouzi\`eres, Mathieu'
'Nitschke, Jonathan R.'
'Cl\'erac, Rodolphe'
'Lehn, Jean-Marie'

_publ_section_title
;
 Spin State Chemistry: Modulation of Ligand p K<sub>a</sub> by Spin State
 Switching in a [2\\times 2] Iron(II) Grid-Type Complex.
;
_journal_issue 26
_journal_name_full 'Journal of the American Chemical Society'
_journal_page_first 8218
_journal_page_last 8227
_journal_paper_doi 10.1021/jacs.8b03735
_journal_volume 140
_journal_year 2018
_chemical_formula_moiety 'C88 H72 Fe4 N32, 8(B F4), 2(C2 H3 N)'
_chemical_formula_sum 'C92 H78 B8 F32 Fe4 N34'
_chemical_formula_weight 2577.76
_space_group_crystal_system monoclinic
_space_group_IT_number 15
_space_group_name_Hall '-C 2yc'
_space_group_name_H-M_alt 'C 1 2/c 1'
_atom_sites_solution_hydrogens geom
_audit_creation_method SHELXL-2014/7
_cell_angle_alpha 90
_cell_angle_beta 108.768(6)
_cell_angle_gamma 90
_cell_formula_units_Z 4
_cell_length_a 17.479(3)
_cell_length_b 36.198(6)
_cell_length_c 18.614(3)
_cell_measurement_reflns_used 7880
_cell_measurement_temperature 290(2)
_cell_measurement_theta_max 19.65
_cell_measurement_theta_min 2.19
_cell_volume 11151(3)
_computing_cell_refinement 'Bruker SAINT'
_computing_data_collection 'Bruker APEX2'
_computing_data_reduction 'Bruker SAINT'
_computing_structure_refinement 'SHELXL-2014/7 (Sheldrick, 2014)'
_computing_structure_solution Superflip
_diffrn_ambient_temperature 290(2)
_diffrn_measured_fraction_theta_full 0.959
_diffrn_measured_fraction_theta_max 0.959
_diffrn_measurement_device_type 'Bruker APEX-II Quasar'
_diffrn_measurement_method 'phi and omega scans'
_diffrn_radiation_type MoK\a
_diffrn_radiation_wavelength 0.71073
_diffrn_reflns_av_R_equivalents 0.1172
_diffrn_reflns_av_unetI/netI 0.0649
_diffrn_reflns_Laue_measured_fraction_full 0.959
_diffrn_reflns_Laue_measured_fraction_max 0.959
_diffrn_reflns_limit_h_max 17
_diffrn_reflns_limit_h_min -17
_diffrn_reflns_limit_k_max 36
_diffrn_reflns_limit_k_min -36
_diffrn_reflns_limit_l_max 18
_diffrn_reflns_limit_l_min -18
_diffrn_reflns_number 69599
_diffrn_reflns_point_group_measured_fraction_full 0.959
_diffrn_reflns_point_group_measured_fraction_max 0.959
_diffrn_reflns_theta_full 21.295
_diffrn_reflns_theta_max 21.295
_diffrn_reflns_theta_min 2.020
_diffrn_source 'Incoatec microfocus sealed tube'
_exptl_absorpt_coefficient_mu 0.625
_exptl_absorpt_correction_T_max 0.7446
_exptl_absorpt_correction_T_min 0.5880
_exptl_absorpt_correction_type multi-scan
_exptl_absorpt_process_details SADABS
_exptl_crystal_colour red
_exptl_crystal_density_diffrn 1.535
_exptl_crystal_density_meas ?
_exptl_crystal_description needle
_exptl_crystal_F_000 5200
_exptl_crystal_size_max 0.200
_exptl_crystal_size_mid 0.080
_exptl_crystal_size_min 0.040
_refine_diff_density_max 0.671
_refine_diff_density_min -0.319
_refine_diff_density_rms 0.082
_refine_ls_extinction_method none
_refine_ls_goodness_of_fit_ref 1.106
_refine_ls_hydrogen_treatment riding
_refine_ls_matrix_type full
_refine_ls_number_parameters 790
_refine_ls_number_reflns 5982
_refine_ls_number_restraints 48
_refine_ls_restrained_S_all 1.106
_refine_ls_R_factor_all 0.1241
_refine_ls_R_factor_gt 0.0750
_refine_ls_shift/su_max 0.000
_refine_ls_shift/su_mean 0.000
_refine_ls_structure_factor_coef Fsqd
_refine_ls_weighting_details 'w=1/[\s^2^(Fo^2^)+(0.0811P)^2^+107.9750P] where P=(Fo^2^+2Fc^2^)/3'
_refine_ls_weighting_scheme calc
_refine_ls_wR_factor_gt 0.1916
_refine_ls_wR_factor_ref 0.2350
_reflns_Friedel_coverage 0.000
_reflns_number_gt 3935
_reflns_number_total 5982
_reflns_threshold_expression 'I > 2\s(I)'
_cod_data_source_file ja8b03735_si_002.cif
_cod_data_source_block shelx
_cod_depositor_comments
;
The following automatic conversions were performed:

data item '_exptl_crystal_density_meas' value 'not measured' was
changed to '?' -- the value is perceived as not measured.

Automatic conversion script
Id: cif_fix_values 6909 2019-04-08 15:41:33Z antanas 
;
_cod_original_sg_symbol_H-M 'C 2/c'
_cod_database_code 4132408
_shelx_shelxl_version_number 2014/7
_shelx_space_group_comment
;
The symmetry employed for this shelxl refinement is uniquely defined
by the following loop, which should always be used as a source of
symmetry information in preference to the above space-group names.
They are only intended as comments.
;
_shelx_estimated_absorpt_t_min 0.885
_shelx_estimated_absorpt_t_max 0.975

loop_
_space_group_symop_operation_xyz
'x, y, z'
'-x, y, -z+1/2'
'x+1/2, y+1/2, z'
'-x+1/2, y+1/2, -z+1/2'
'-x, -y, -z'
'x, -y, z-1/2'
'-x+1/2, -y+1/2, -z'
'x+1/2, -y+1/2, z-1/2'

loop_
_atom_site_label
_atom_site_type_symbol
_atom_site_fract_x
_atom_site_fract_y
_atom_site_fract_z
_atom_site_U_iso_or_equiv
_atom_site_adp_type
_atom_site_occupancy
_atom_site_site_symmetry_order
_atom_site_calc_flag
_atom_site_refinement_flags_posn
_atom_site_refinement_flags_adp
_atom_site_refinement_flags_occupancy
_atom_site_disorder_assembly
_atom_site_disorder_group
Fe2 Fe 0.13857(8) 0.12509(3) 0.50503(7) 0.0540(4) Uani 1 1 d . . . . .
Fe1 Fe 0.22812(8) 0.13668(4) 0.20088(8) 0.0615(5) Uani 1 1 d . . . . .
C29 C -0.0591(11) 0.2191(6) 0.4821(13) 0.172(8) Uani 1 1 d . U . . .
H29 H -0.0671 0.2310 0.5235 0.206 Uiso 1 1 calc R U . . .
N14 N 0.1125(4) 0.1241(2) 0.6067(4) 0.063(2) Uani 1 1 d . . . . .
F2 F 0.9097(4) 0.08290(16) 0.5396(4) 0.0924(19) Uani 1 1 d . . . . .
F10 F 0.3586(5) 0.21915(18) 0.5200(5) 0.124(3) Uani 1 1 d . . . . .
N13 N 0.2608(5) 0.1195(3) 0.5627(4) 0.069(2) Uani 1 1 d . . . . .
F11 F 0.4643(5) 0.1905(2) 0.5008(5) 0.149(3) Uani 1 1 d . . . . .
N2 N 0.2341(5) 0.1946(2) 0.1987(5) 0.075(2) Uani 1 1 d . . . . .
N4 N 0.1983(4) 0.1570(2) 0.2998(4) 0.061(2) Uani 1 1 d . . . . .
N9 N -0.1167(4) 0.1088(2) 0.3646(4) 0.0518(18) Uani 1 1 d . . . . .
C20 C 0.4620(8) 0.0884(4) 0.3223(7) 0.098(4) Uani 1 1 d . . . . .
H20 H 0.4796 0.0640 0.3295 0.117 Uiso 1 1 calc R U . . .
F9 F 0.3403(4) 0.16961(16) 0.4423(4) 0.0964(19) Uani 1 1 d . . . . .
N5 N 0.1636(4) 0.1514(2) 0.4135(4) 0.057(2) Uani 1 1 d . . . . .
N1 N 0.2566(5) 0.1499(3) 0.0982(5) 0.075(2) Uani 1 1 d . . . . .
N6 N 0.3553(5) 0.1327(3) 0.2654(4) 0.066(2) Uani 1 1 d . . . . .
F4 F 0.8406(6) 0.0297(2) 0.5091(5) 0.153(4) Uani 1 1 d . . . . .
N12 N 0.1530(5) 0.0703(2) 0.5035(4) 0.059(2) Uani 1 1 d . . . . .
N7 N 0.2535(5) 0.0804(2) 0.2050(4) 0.055(2) Uani 1 1 d . . . . .
N10 N 0.0220(4) 0.1054(2) 0.4406(4) 0.0538(19) Uani 1 1 d . . . . .
F12 F 0.3776(6) 0.2247(2) 0.4085(5) 0.148(3) Uani 1 1 d . . . . .
N3 N 0.2179(5) 0.2145(2) 0.2536(5) 0.081(3) Uani 1 1 d . . . . .
H3 H 0.2213 0.2382 0.2550 0.098 Uiso 1 1 calc R U . . .
F14 F 0.7070(6) 0.1563(2) 0.7465(6) 0.174(4) Uani 1 1 d . . . . .
F16 F 0.6937(9) 0.2089(2) 0.7923(6) 0.199(5) Uani 1 1 d . . . . .
N11 N 0.0868(5) 0.0489(2) 0.4706(4) 0.056(2) Uani 1 1 d . . . . .
H11 H 0.0888 0.0252 0.4723 0.068 Uiso 1 1 calc R U . . .
F1 F 0.8561(6) 0.0566(2) 0.6190(5) 0.157(4) Uani 1 1 d . . . . .
N8 N -0.1936(5) 0.0561(2) 0.3299(4) 0.056(2) Uani 1 1 d . . . . .
H8 H -0.2023 0.0327 0.3302 0.068 Uiso 1 1 calc R U . . .
F13 F 0.7020(7) 0.2102(3) 0.6833(6) 0.176(4) Uani 1 1 d . . . . .
C2 C 0.2835(9) 0.1390(6) -0.0191(8) 0.119(5) Uani 1 1 d . . . . .
H2 H 0.2853 0.1230 -0.0577 0.143 Uiso 1 1 calc R U . . .
C21 C 0.3838(6) 0.0979(3) 0.2766(6) 0.069(3) Uani 1 1 d . . . . .
C39 C 0.1012(6) 0.0949(3) 0.6457(7) 0.084(3) Uani 1 1 d . . . . .
H39 H 0.0991 0.0716 0.6244 0.100 Uiso 1 1 calc R U . . .
C4 C 0.2947(9) 0.2002(5) 0.0339(10) 0.133(6) Uani 1 1 d . . . . .
H4 H 0.3065 0.2251 0.0309 0.159 Uiso 1 1 calc R U . . .
C36 C 0.4203(9) 0.1024(7) 0.6352(9) 0.142(8) Uani 1 1 d . . . . .
H36 H 0.4744 0.0971 0.6602 0.170 Uiso 1 1 calc R U . . .
C34 C 0.2855(6) 0.0837(4) 0.5706(5) 0.072(3) Uani 1 1 d . . . . .
N17 N 0.2344(6) 0.0210(3) 0.7001(6) 0.086(3) Uani 1 1 d . . . . .
C22 C 0.3250(7) 0.0689(3) 0.2393(5) 0.064(3) Uani 1 1 d . . . . .
H22 H 0.3390 0.0441 0.2407 0.076 Uiso 1 1 calc R U . . .
C10 C 0.1824(5) 0.1377(3) 0.3549(5) 0.055(2) Uani 1 1 d . . . . .
C8 C 0.1773(6) 0.2118(3) 0.3654(6) 0.072(3) Uani 1 1 d . . . . .
H8A H 0.1745 0.2374 0.3684 0.087 Uiso 1 1 calc R U . . .
C7 C 0.1961(6) 0.1950(3) 0.3068(6) 0.064(3) Uani 1 1 d . . . . .
C38 C 0.3149(8) 0.1459(4) 0.5910(7) 0.099(4) Uani 1 1 d . . . . .
H38 H 0.2977 0.1704 0.5866 0.118 Uiso 1 1 calc R U . . .
F3 F 0.9547(7) 0.0290(2) 0.5907(7) 0.193(5) Uani 1 1 d . . . . .
N16 N 0.1479(5) 0.2033(2) 0.4806(5) 0.073(2) Uani 1 1 d . . . . .
H16 H 0.1465 0.2267 0.4883 0.088 Uiso 1 1 calc R U . . .
C33 C 0.2223(6) 0.0560(3) 0.5376(5) 0.065(3) Uani 1 1 d . . . . .
H33 H 0.2317 0.0307 0.5411 0.078 Uiso 1 1 calc R U . . .
C5 C 0.2710(7) 0.1866(4) 0.0918(7) 0.090(4) Uani 1 1 d . . . . .
C15 C 0.2788(13) 0.0449(5) 0.3897(9) 0.135(7) Uani 1 1 d . . . . .
H15 H 0.3299 0.0347 0.4118 0.162 Uiso 1 1 calc R U . . .
C35 C 0.3655(9) 0.0735(5) 0.6067(7) 0.118(5) Uani 1 1 d . . . . .
H35 H 0.3816 0.0489 0.6116 0.142 Uiso 1 1 calc R U . . .
C11 C 0.1920(8) 0.0971(3) 0.3534(6) 0.070(3) Uani 1 1 d . . . . .
C16 C 0.2683(9) 0.0829(3) 0.3884(7) 0.090(4) Uani 1 1 d . . . . .
H16A H 0.3117 0.0985 0.4108 0.108 Uiso 1 1 calc R U . . .
C24 C -0.0523(6) 0.0498(2) 0.3972(5) 0.054(2) Uani 1 1 d . . . . .
H24 H -0.0541 0.0242 0.3940 0.065 Uiso 1 1 calc R U . . .
C45 C 0.3101(9) 0.0724(4) 0.7894(9) 0.143(6) Uani 1 1 d . . . . .
H45A H 0.3110 0.0945 0.7611 0.215 Uiso 1 1 calc R U . . .
H45B H 0.3645 0.0648 0.8160 0.215 Uiso 1 1 calc R U . . .
H45C H 0.2822 0.0771 0.8252 0.215 Uiso 1 1 calc R U . . .
C28 C -0.0579(7) 0.1795(4) 0.4747(9) 0.123(5) Uani 1 1 d . U . . .
H28 H -0.0660 0.1644 0.5120 0.148 Uiso 1 1 calc R U . . .
C42 C 0.1025(7) 0.1623(4) 0.7083(7) 0.099(4) Uani 1 1 d . . . . .
H42 H 0.1011 0.1857 0.7283 0.118 Uiso 1 1 calc R U . . .
C13 C 0.1376(14) 0.0350(6) 0.3193(10) 0.144(8) Uani 1 1 d . . . . .
H13 H 0.0962 0.0186 0.2956 0.172 Uiso 1 1 calc R U . . .
C19 C 0.5116(8) 0.1178(5) 0.3560(8) 0.112(5) Uani 1 1 d . . . . .
H19 H 0.5646 0.1131 0.3860 0.134 Uiso 1 1 calc R U . . .
N15 N 0.1353(5) 0.1782(2) 0.5297(5) 0.063(2) Uani 1 1 d . . . . .
C43 C 0.1131(6) 0.1581(3) 0.6382(6) 0.073(3) Uani 1 1 d . . . . .
C17 C 0.4063(8) 0.1589(4) 0.2998(7) 0.093(4) Uani 1 1 d . . . . .
H17 H 0.3889 0.1833 0.2926 0.111 Uiso 1 1 calc R U . . .
C30 C -0.0476(12) 0.2374(6) 0.4227(16) 0.171(10) Uani 1 1 d . U . . .
H30 H -0.0463 0.2630 0.4269 0.206 Uiso 1 1 calc R U . . .
C26 C -0.0456(6) 0.1239(3) 0.4047(5) 0.053(2) Uani 1 1 d . . . . .
C37 C 0.3947(11) 0.1384(6) 0.6263(9) 0.136(7) Uani 1 1 d . . . . .
H37 H 0.4314 0.1576 0.6441 0.163 Uiso 1 1 calc R U . . .
C9 C 0.1627(5) 0.1895(3) 0.4193(5) 0.060(3) Uani 1 1 d . . . . .
C23 C -0.1203(6) 0.0708(3) 0.3636(5) 0.050(2) Uani 1 1 d . . . . .
C25 C 0.0170(6) 0.0675(3) 0.4349(5) 0.052(2) Uani 1 1 d . . . . .
C18 C 0.4858(9) 0.1518(5) 0.3468(8) 0.110(5) Uani 1 1 d . . . . .
H18 H 0.5194 0.1711 0.3709 0.132 Uiso 1 1 calc R U . . .
C12 C 0.1265(10) 0.0743(4) 0.3180(7) 0.110(5) Uani 1 1 d . . . . .
H12 H 0.0759 0.0845 0.2937 0.132 Uiso 1 1 calc R U . . .
C6 C 0.2580(7) 0.2103(4) 0.1486(8) 0.096(4) Uani 1 1 d . . . . .
H6 H 0.2666 0.2357 0.1488 0.115 Uiso 1 1 calc R U . . .
C3 C 0.3001(12) 0.1752(7) -0.0196(10) 0.153(7) Uani 1 1 d . . . . .
H3A H 0.3166 0.1841 -0.0592 0.184 Uiso 1 1 calc R U . . .
C40 C 0.0924(8) 0.0980(5) 0.7168(8) 0.113(5) Uani 1 1 d . . . . .
H40 H 0.0853 0.0771 0.7429 0.136 Uiso 1 1 calc R U . . .
C41 C 0.0943(8) 0.1318(6) 0.7473(8) 0.114(5) Uani 1 1 d . . . . .
H41 H 0.0899 0.1343 0.7955 0.136 Uiso 1 1 calc R U . . .
C14 C 0.2168(18) 0.0234(5) 0.3596(11) 0.152(10) Uani 1 1 d . . . . .
H14 H 0.2256 -0.0019 0.3653 0.183 Uiso 1 1 calc R U . . .
C46 C 0.2687(8) 0.0432(3) 0.7377(7) 0.084(3) Uani 1 1 d . . . . .
C27 C -0.0446(6) 0.1642(3) 0.4126(7) 0.077(3) Uani 1 1 d . . . . .
C1 C 0.2627(7) 0.1269(4) 0.0461(7) 0.100(4) Uani 1 1 d . . . . .
H1 H 0.2533 0.1019 0.0512 0.120 Uiso 1 1 calc R U . . .
C44 C 0.1245(7) 0.1879(3) 0.5926(7) 0.080(3) Uani 1 1 d . . . . .
H44 H 0.1242 0.2125 0.6070 0.096 Uiso 1 1 calc R U . . .
C32 C -0.0351(7) 0.1855(3) 0.3544(10) 0.121(5) Uani 1 1 d . U . . .
H32 H -0.0270 0.1738 0.3129 0.146 Uiso 1 1 calc R U . . .
B3 B 0.3871(9) 0.2006(4) 0.4692(9) 0.083(4) Uani 1 1 d . . . . .
B1 B 0.8880(9) 0.0509(4) 0.5644(8) 0.079(4) Uani 1 1 d . . . . .
F15 F 0.5979(8) 0.1857(5) 0.7002(9) 0.299(10) Uani 1 1 d . . . . .
B4 B 0.6740(12) 0.1900(5) 0.7295(10) 0.098(5) Uani 1 1 d . . . . .
C31 C -0.0372(10) 0.2238(5) 0.3565(13) 0.168(8) Uani 1 1 d . U . . .
H31 H -0.0323 0.2388 0.3177 0.201 Uiso 1 1 calc R U . . .
F7 F 0.5502(16) -0.0104(8) 0.201(2) 0.240(11) Uani 0.5 1 d . U P A 2
F17 F 0.039(2) 0.2163(7) 0.819(2) 0.261(17) Uani 0.5 1 d . . P . .
F19 F 0.0577(19) 0.2768(7) 0.823(3) 0.36(3) Uani 0.5 1 d . . P . .
B2 B 0.5000 -0.0084(10) 0.2500 0.193(11) Uani 1 2 d S TU P . .
F6 F 0.5205(13) -0.0408(5) 0.2264(19) 0.205(11) Uani 0.5 1 d . U P A 1
F5 F 0.4424(6) 0.0109(3) 0.2005(8) 0.208(5) Uani 1 1 d . U . . .
B5 B 0.011(6) 0.2463(12) 0.784(4) 0.53(6) Uani 0.5 1 d . . P . .
F20 F 0.011(6) 0.2463(12) 0.784(4) 0.53(6) Uani 0.5 1 d . . P . .
F18 F -0.071(3) 0.2508(9) 0.774(4) 0.32(3) Uani 0.5 1 d . . P . .

loop_
_atom_site_aniso_label
_atom_site_aniso_U_11
_atom_site_aniso_U_22
_atom_site_aniso_U_33
_atom_site_aniso_U_23
_atom_site_aniso_U_13
_atom_site_aniso_U_12
Fe2 0.0609(9) 0.0453(8) 0.0556(8) -0.0009(6) 0.0183(7) 0.0017(6)
Fe1 0.0650(10) 0.0595(9) 0.0596(9) 0.0037(7) 0.0192(7) -0.0156(7)
C29 0.092(11) 0.150(16) 0.216(19) -0.080(13) -0.029(13) 0.032(11)
N14 0.047(5) 0.074(6) 0.066(5) 0.001(5) 0.015(4) 0.006(4)
F2 0.128(6) 0.059(4) 0.107(5) 0.010(3) 0.060(4) 0.003(3)
F10 0.173(8) 0.070(4) 0.147(7) -0.029(4) 0.074(6) -0.016(4)
N13 0.069(6) 0.096(7) 0.051(5) 0.002(5) 0.030(4) -0.003(6)
F11 0.104(6) 0.124(7) 0.185(8) -0.052(6) 0.002(6) -0.019(5)
N2 0.080(6) 0.077(6) 0.073(6) 0.023(5) 0.032(5) -0.010(5)
N4 0.055(5) 0.062(6) 0.060(5) 0.008(4) 0.013(4) -0.009(4)
N9 0.058(5) 0.053(5) 0.048(4) -0.008(4) 0.020(4) 0.001(4)
C20 0.083(10) 0.121(11) 0.095(9) 0.003(8) 0.037(8) 0.001(9)
F9 0.104(5) 0.069(4) 0.105(5) -0.011(3) 0.019(4) -0.015(4)
N5 0.057(5) 0.044(5) 0.065(5) -0.004(4) 0.014(4) -0.004(4)
N1 0.051(5) 0.112(8) 0.058(6) 0.012(6) 0.011(4) -0.005(5)
N6 0.060(5) 0.074(6) 0.070(6) -0.010(5) 0.028(4) -0.017(5)
F4 0.211(10) 0.143(7) 0.117(6) -0.036(6) 0.070(6) -0.085(7)
N12 0.056(6) 0.073(6) 0.054(5) -0.003(4) 0.026(4) 0.014(5)
N7 0.047(5) 0.072(5) 0.048(5) 0.003(4) 0.019(4) -0.010(5)
N10 0.062(5) 0.060(6) 0.043(4) 0.001(4) 0.022(4) 0.010(4)
F12 0.202(9) 0.088(5) 0.163(8) 0.016(5) 0.072(7) -0.021(5)
N3 0.105(7) 0.061(6) 0.085(7) 0.017(5) 0.039(6) -0.006(5)
F14 0.199(10) 0.082(6) 0.256(12) -0.001(7) 0.093(9) 0.013(6)
F16 0.389(18) 0.087(6) 0.128(8) -0.016(5) 0.092(9) 0.011(8)
N11 0.059(5) 0.063(5) 0.048(5) 0.003(4) 0.019(4) 0.010(5)
F1 0.291(12) 0.101(6) 0.139(7) -0.027(5) 0.151(8) -0.036(6)
N8 0.058(6) 0.053(5) 0.060(5) 0.001(4) 0.021(4) 0.009(5)
F13 0.254(12) 0.129(7) 0.181(9) 0.013(7) 0.120(9) -0.013(7)
C2 0.115(12) 0.180(16) 0.068(9) -0.012(10) 0.035(8) -0.007(12)
C21 0.058(7) 0.090(9) 0.064(7) -0.008(6) 0.027(6) -0.005(7)
C39 0.055(7) 0.099(9) 0.090(9) 0.032(7) 0.014(6) 0.000(6)
C4 0.147(14) 0.148(15) 0.120(13) 0.040(12) 0.067(12) -0.015(11)
C36 0.040(9) 0.28(3) 0.089(11) 0.026(15) -0.005(7) -0.014(14)
C34 0.051(7) 0.119(10) 0.048(6) 0.007(6) 0.018(5) 0.008(7)
N17 0.109(8) 0.061(6) 0.089(7) 0.001(5) 0.031(6) -0.013(6)
C22 0.069(8) 0.070(7) 0.056(6) 0.006(5) 0.025(6) 0.000(6)
C10 0.052(6) 0.059(7) 0.049(6) 0.003(5) 0.008(5) -0.011(5)
C8 0.087(8) 0.049(6) 0.075(8) 0.006(6) 0.020(6) 0.001(5)
C7 0.060(7) 0.054(7) 0.067(7) 0.015(6) 0.005(5) -0.013(5)
C38 0.077(9) 0.131(11) 0.085(9) -0.012(8) 0.022(7) -0.059(9)
F3 0.181(10) 0.093(6) 0.294(14) 0.052(7) 0.059(9) 0.025(6)
N16 0.092(7) 0.055(5) 0.068(6) -0.007(5) 0.019(5) 0.005(5)
C33 0.064(7) 0.085(8) 0.054(6) 0.003(5) 0.031(6) 0.023(7)
C5 0.082(9) 0.118(11) 0.068(8) 0.041(8) 0.020(7) -0.011(8)
C15 0.23(2) 0.098(13) 0.128(14) 0.030(10) 0.136(15) 0.050(13)
C35 0.076(10) 0.181(16) 0.090(10) 0.011(10) 0.015(8) 0.029(11)
C11 0.114(10) 0.059(7) 0.053(6) 0.001(5) 0.050(7) -0.009(7)
C16 0.144(13) 0.061(8) 0.095(9) 0.017(6) 0.078(9) 0.026(8)
C24 0.069(7) 0.048(6) 0.053(6) 0.003(5) 0.031(5) 0.015(6)
C45 0.147(14) 0.097(11) 0.182(16) -0.048(11) 0.048(12) -0.009(10)
C28 0.077(9) 0.101(10) 0.157(12) -0.071(9) -0.010(8) 0.030(7)
C42 0.092(9) 0.139(12) 0.067(9) -0.014(8) 0.029(7) 0.024(8)
C13 0.25(2) 0.129(18) 0.098(13) -0.042(11) 0.114(15) -0.095(17)
C19 0.050(8) 0.158(15) 0.113(11) -0.034(11) 0.004(7) -0.008(10)
N15 0.076(6) 0.051(5) 0.061(5) 0.004(5) 0.019(5) 0.006(4)
C43 0.054(7) 0.086(9) 0.075(8) -0.010(7) 0.015(6) 0.013(6)
C17 0.092(10) 0.094(9) 0.100(9) -0.018(8) 0.041(8) -0.030(8)
C30 0.093(11) 0.092(13) 0.25(2) -0.061(13) -0.051(15) -0.007(9)
C26 0.054(7) 0.062(7) 0.044(5) 0.002(5) 0.019(5) 0.007(6)
C37 0.095(15) 0.22(2) 0.085(11) 0.010(13) 0.016(10) -0.051(14)
C9 0.057(6) 0.057(7) 0.052(6) 0.009(5) -0.001(5) -0.005(5)
C23 0.052(7) 0.063(7) 0.040(5) -0.010(5) 0.024(5) 0.005(6)
C25 0.057(7) 0.059(7) 0.046(6) 0.000(5) 0.026(5) 0.007(6)
C18 0.077(11) 0.129(13) 0.119(12) -0.037(10) 0.024(9) -0.030(9)
C12 0.189(15) 0.080(9) 0.088(9) -0.029(7) 0.083(10) -0.063(10)
C6 0.102(10) 0.100(10) 0.095(10) 0.041(8) 0.045(8) 0.009(7)
C3 0.176(18) 0.19(2) 0.098(13) 0.029(14) 0.053(12) 0.011(17)
C40 0.094(10) 0.169(16) 0.085(11) 0.045(10) 0.042(8) 0.021(10)
C41 0.108(11) 0.180(17) 0.070(9) 0.012(11) 0.053(8) 0.038(11)
C14 0.31(3) 0.076(12) 0.122(17) -0.030(11) 0.14(2) -0.053(18)
C46 0.092(9) 0.062(8) 0.099(10) 0.014(7) 0.032(8) 0.006(7)
C27 0.048(6) 0.051(7) 0.110(10) -0.008(7) -0.007(6) 0.012(5)
C1 0.070(8) 0.155(13) 0.077(9) -0.017(9) 0.027(7) -0.017(8)
C44 0.086(8) 0.069(8) 0.077(8) -0.016(7) 0.016(7) 0.015(6)
C32 0.069(8) 0.053(8) 0.201(15) 0.026(9) -0.013(9) -0.003(6)
B3 0.074(10) 0.057(9) 0.109(12) -0.010(9) 0.017(9) -0.016(8)
B1 0.098(11) 0.066(9) 0.081(10) 0.007(8) 0.038(9) 0.007(8)
F15 0.161(11) 0.36(2) 0.298(17) 0.194(15) -0.043(11) -0.063(12)
B4 0.113(14) 0.090(12) 0.084(11) 0.012(10) 0.021(10) 0.004(10)
C31 0.096(10) 0.101(12) 0.237(19) 0.031(12) -0.042(13) -0.008(9)
F7 0.156(19) 0.175(18) 0.37(3) -0.05(2) 0.066(18) 0.017(16)
F17 0.31(4) 0.128(19) 0.43(4) -0.08(3) 0.24(4) -0.09(2)
F19 0.26(3) 0.14(2) 0.77(9) -0.13(3) 0.29(4) -0.06(2)
B2 0.107(18) 0.088(14) 0.36(3) 0.000 0.033(17) 0.000
F6 0.123(18) 0.089(10) 0.36(3) -0.037(14) 0.018(15) 0.031(11)
F5 0.125(8) 0.118(7) 0.337(16) 0.015(8) 0.013(9) 0.030(6)
B5 0.98(15) 0.24(4) 0.58(11) -0.22(6) 0.57(13) -0.27(9)
F20 0.98(15) 0.24(4) 0.58(11) -0.22(6) 0.57(13) -0.27(9)
F18 0.41(5) 0.105(18) 0.60(7) 0.01(3) 0.38(5) 0.02(2)

loop_
_atom_type_symbol
_atom_type_description
_atom_type_scat_dispersion_real
_atom_type_scat_dispersion_imag
_atom_type_scat_source
C C 0.0033 0.0016 'International Tables Vol C Tables 4.2.6.8 and 6.1.1.4'
B B 0.0013 0.0007 'International Tables Vol C Tables 4.2.6.8 and 6.1.1.4'
N N 0.0061 0.0033 'International Tables Vol C Tables 4.2.6.8 and 6.1.1.4'
F F 0.0171 0.0103 'International Tables Vol C Tables 4.2.6.8 and 6.1.1.4'
Fe Fe 0.3463 0.8444 'International Tables Vol C Tables 4.2.6.8 and 6.1.1.4'
H H 0.0000 0.0000 'International Tables Vol C Tables 4.2.6.8 and 6.1.1.4'

loop_
_geom_angle_atom_site_label_1
_geom_angle_atom_site_label_2
_geom_angle_atom_site_label_3
_geom_angle
_geom_angle_site_symmetry_1
_geom_angle_site_symmetry_3
N15 Fe2 N12 168.0(3) . .
N15 Fe2 N13 94.4(4) . .
N12 Fe2 N13 78.2(4) . .
N15 Fe2 N14 76.9(3) . .
N12 Fe2 N14 93.5(3) . .
N13 Fe2 N14 91.0(3) . .
N15 Fe2 N5 77.3(3) . .
N12 Fe2 N5 112.0(3) . .
N13 Fe2 N5 90.9(3) . .
N14 Fe2 N5 154.2(3) . .
N15 Fe2 N10 111.2(3) . .
N12 Fe2 N10 76.2(3) . .
N13 Fe2 N10 154.3(4) . .
N14 Fe2 N10 93.3(3) . .
N5 Fe2 N10 96.0(3) . .
N7 Fe1 N2 165.2(3) . .
N7 Fe1 N6 75.3(3) . .
N2 Fe1 N6 91.7(3) . .
N7 Fe1 N1 98.1(3) . .
N2 Fe1 N1 74.7(4) . .
N6 Fe1 N1 91.0(3) . .
N7 Fe1 N9 73.1(3) . 2
N2 Fe1 N9 119.4(3) . 2
N6 Fe1 N9 148.3(3) . 2
N1 Fe1 N9 91.5(3) . 2
N7 Fe1 N4 113.8(3) . .
N2 Fe1 N4 73.0(3) . .
N6 Fe1 N4 92.1(3) . .
N1 Fe1 N4 147.7(4) . .
N9 Fe1 N4 102.3(3) 2 .
C30 C29 C28 113(2) . .
C30 C29 H29 123.3 . .
C28 C29 H29 123.3 . .
C39 N14 C43 117.6(10) . .
C39 N14 Fe2 128.4(8) . .
C43 N14 Fe2 113.8(7) . .
C38 N13 C34 118.9(11) . .
C38 N13 Fe2 128.2(10) . .
C34 N13 Fe2 112.9(7) . .
C6 N2 N3 120.9(10) . .
C6 N2 Fe1 119.5(9) . .
N3 N2 Fe1 119.5(6) . .
C10 N4 C7 115.3(8) . .
C10 N4 Fe1 129.0(7) . .
C7 N4 Fe1 115.7(6) . .
C26 N9 C23 116.3(8) . .
C26 N9 Fe1 128.4(6) . 2
C23 N9 Fe1 115.3(6) . 2
C19 C20 C21 115.6(13) . .
C19 C20 H20 122.2 . .
C21 C20 H20 122.2 . .
C10 N5 C9 116.5(8) . .
C10 N5 Fe2 131.5(6) . .
C9 N5 Fe2 111.9(6) . .
C1 N1 C5 119.6(11) . .
C1 N1 Fe1 127.4(9) . .
C5 N1 Fe1 113.0(8) . .
C17 N6 C21 116.1(10) . .
C17 N6 Fe1 129.4(9) . .
C21 N6 Fe1 114.2(7) . .
C33 N12 N11 121.5(9) . .
C33 N12 Fe2 119.8(8) . .
N11 N12 Fe2 118.5(6) . .
C22 N7 N8 120.5(8) . 2
C22 N7 Fe1 120.0(7) . .
N8 N7 Fe1 119.6(6) 2 .
C26 N10 C25 115.9(8) . .
C26 N10 Fe2 130.3(7) . .
C25 N10 Fe2 113.8(6) . .
N2 N3 C7 116.7(9) . .
N2 N3 H3 121.7 . .
C7 N3 H3 121.7 . .
N12 N11 C25 115.7(8) . .
N12 N11 H11 122.1 . .
C25 N11 H11 122.1 . .
C23 N8 N7 116.1(8) . 2
C23 N8 H8 122.0 . .
N7 N8 H8 122.0 2 .
C3 C2 C1 114.5(15) . .
C3 C2 H2 122.7 . .
C1 C2 H2 122.7 . .
N6 C21 C20 124.2(11) . .
N6 C21 C22 115.2(10) . .
C20 C21 C22 120.5(12) . .
N14 C39 C40 122.6(13) . .
N14 C39 H39 118.7 . .
C40 C39 H39 118.7 . .
C5 C4 C3 116.6(17) . .
C5 C4 H4 121.7 . .
C3 C4 H4 121.7 . .
C37 C36 C35 120.5(15) . .
C37 C36 H36 119.7 . .
C35 C36 H36 119.7 . .
N13 C34 C35 122.8(12) . .
N13 C34 C33 115.8(9) . .
C35 C34 C33 121.4(13) . .
N7 C22 C21 115.2(10) . .
N7 C22 H22 122.4 . .
C21 C22 H22 122.4 . .
N5 C10 N4 126.9(9) . .
N5 C10 C11 116.3(8) . .
N4 C10 C11 116.7(9) . .
C9 C8 C7 117.9(10) . .
C9 C8 H8A 121.0 . .
C7 C8 H8A 121.0 . .
N3 C7 C8 122.8(10) . .
N3 C7 N4 115.0(10) . .
C8 C7 N4 122.2(9) . .
N13 C38 C37 122.3(15) . .
N13 C38 H38 118.8 . .
C37 C38 H38 118.8 . .
C9 N16 N15 115.9(8) . .
C9 N16 H16 122.1 . .
N15 N16 H16 122.1 . .
N12 C33 C34 113.1(10) . .
N12 C33 H33 123.4 . .
C34 C33 H33 123.4 . .
C4 C5 N1 122.1(15) . .
C4 C5 C6 121.8(15) . .
N1 C5 C6 116.1(10) . .
C14 C15 C16 120(2) . .
C14 C15 H15 120.2 . .
C16 C15 H15 120.2 . .
C34 C35 C36 116.2(15) . .
C34 C35 H35 121.9 . .
C36 C35 H35 121.9 . .
C16 C11 C12 121.7(12) . .
C16 C11 C10 117.3(10) . .
C12 C11 C10 121.0(12) . .
C11 C16 C15 118.7(15) . .
C11 C16 H16A 120.7 . .
C15 C16 H16A 120.7 . .
C25 C24 C23 118.2(9) . .
C25 C24 H24 120.9 . .
C23 C24 H24 120.9 . .
C46 C45 H45A 109.5 . .
C46 C45 H45B 109.5 . .
H45A C45 H45B 109.5 . .
C46 C45 H45C 109.5 . .
H45A C45 H45C 109.5 . .
H45B C45 H45C 109.5 . .
C27 C28 C29 119.7(18) . .
C27 C28 H28 120.2 . .
C29 C28 H28 120.2 . .
C41 C42 C43 119.1(13) . .
C41 C42 H42 120.5 . .
C43 C42 H42 120.5 . .
C14 C13 C12 114.1(18) . .
C14 C13 H13 123.0 . .
C12 C13 H13 123.0 . .
C18 C19 C20 121.7(13) . .
C18 C19 H19 119.2 . .
C20 C19 H19 119.2 . .
C44 N15 N16 122.0(9) . .
C44 N15 Fe2 119.8(7) . .
N16 N15 Fe2 118.2(6) . .
N14 C43 C42 121.4(12) . .
N14 C43 C44 114.2(10) . .
C42 C43 C44 124.4(12) . .
N6 C17 C18 123.3(13) . .
N6 C17 H17 118.4 . .
C18 C17 H17 118.4 . .
C29 C30 C31 130(2) . .
C29 C30 H30 114.9 . .
C31 C30 H30 114.9 . .
N10 C26 N9 125.9(8) . .
N10 C26 C27 117.9(9) . .
N9 C26 C27 116.1(8) . .
C38 C37 C36 119.3(17) . .
C38 C37 H37 120.3 . .
C36 C37 H37 120.3 . .
N16 C9 C8 122.1(10) . .
N16 C9 N5 116.7(8) . .
C8 C9 N5 121.2(10) . .
N8 C23 N9 115.6(8) . .
N8 C23 C24 123.3(9) . .
N9 C23 C24 121.0(9) . .
C24 C25 N11 122.0(9) . .
C24 C25 N10 122.5(9) . .
N11 C25 N10 115.5(9) . .
C19 C18 C17 119.0(13) . .
C19 C18 H18 120.5 . .
C17 C18 H18 120.5 . .
C11 C12 C13 119.5(16) . .
C11 C12 H12 120.2 . .
C13 C12 H12 120.2 . .
N2 C6 C5 116.0(12) . .
N2 C6 H6 122.0 . .
C5 C6 H6 122.0 . .
C2 C3 C4 124.9(18) . .
C2 C3 H3A 117.5 . .
C4 C3 H3A 117.5 . .
C41 C40 C39 118.7(14) . .
C41 C40 H40 120.6 . .
C39 C40 H40 120.6 . .
C40 C41 C42 120.5(13) . .
C40 C41 H41 119.8 . .
C42 C41 H41 119.8 . .
C15 C14 C13 126(2) . .
C15 C14 H14 116.9 . .
C13 C14 H14 116.9 . .
N17 C46 C45 176.4(15) . .
C28 C27 C32 122.3(12) . .
C28 C27 C26 119.2(12) . .
C32 C27 C26 118.4(12) . .
N1 C1 C2 122.2(14) . .
N1 C1 H1 118.9 . .
C2 C1 H1 118.9 . .
N15 C44 C43 115.0(10) . .
N15 C44 H44 122.5 . .
C43 C44 H44 122.5 . .
C27 C32 C31 121.6(18) . .
C27 C32 H32 119.2 . .
C31 C32 H32 119.2 . .
F11 B3 F10 111.6(12) . .
F11 B3 F9 109.4(11) . .
F10 B3 F9 110.1(11) . .
F11 B3 F12 111.6(12) . .
F10 B3 F12 106.0(11) . .
F9 B3 F12 108.1(11) . .
F1 B1 F4 111.7(12) . .
F1 B1 F2 111.4(11) . .
F4 B1 F2 113.7(11) . .
F1 B1 F3 109.8(12) . .
F4 B1 F3 100.8(12) . .
F2 B1 F3 108.8(12) . .
F15 B4 F16 112.7(19) . .
F15 B4 F13 109.8(15) . .
F16 B4 F13 104.1(15) . .
F15 B4 F14 107.6(16) . .
F16 B4 F14 107.3(14) . .
F13 B4 F14 115.4(16) . .
C32 C31 C30 113(2) . .
C32 C31 H31 123.5 . .
C30 C31 H31 123.5 . .
F5 B2 F5 116(3) 2_655 .
F5 B2 F6 117.2(17) 2_655 2_655
F5 B2 F6 117.7(15) . 2_655
F5 B2 F6 117.7(15) 2_655 .
F5 B2 F6 117.2(17) . .
F6 B2 F6 58(3) 2_655 .
F5 B2 F7 93.7(16) 2_655 2_655
F5 B2 F7 89.3(14) . 2_655
F5 B2 F7 89.3(14) 2_655 .
F5 B2 F7 93.7(16) . .
F7 B2 F7 174(4) 2_655 .
F20 B5 F17 119(3) 2_556 .
B5 B5 F17 119(3) 2_556 .
F17 B5 F18 112(4) . .
F20 B5 F19 119(4) 2_556 .
B5 B5 F19 119(4) 2_556 .
F17 B5 F19 110(8) . .
F18 B5 F19 112(5) . .
F17 B5 F18 101(6) . 2_556
F18 B5 F18 135(6) . 2_556

loop_
_geom_bond_atom_site_label_1
_geom_bond_atom_site_label_2
_geom_bond_distance
_geom_bond_site_symmetry_2
Fe2 N15 1.980(8) .
Fe2 N12 1.999(8) .
Fe2 N13 2.069(9) .
Fe2 N14 2.085(8) .
Fe2 N5 2.116(8) .
Fe2 N10 2.127(8) .
Fe1 N7 2.081(8) .
Fe1 N2 2.099(9) .
Fe1 N6 2.165(8) .
Fe1 N1 2.178(9) .
Fe1 N9 2.184(7) 2
Fe1 N4 2.196(8) .
C29 C30 1.36(3) .
C29 C28 1.44(2) .
C29 H29 0.9300 .
N14 C39 1.333(12) .
N14 C43 1.359(12) .
F2 B1 1.345(14) .
F10 B3 1.375(16) .
N13 C38 1.330(13) .
N13 C34 1.357(13) .
F11 B3 1.338(15) .
N2 C6 1.273(13) .
N2 N3 1.353(11) .
N4 C10 1.342(11) .
N4 C7 1.384(12) .
N9 C26 1.343(11) .
N9 C23 1.378(11) .
N9 Fe1 2.184(7) 2
C20 C19 1.389(17) .
C20 C21 1.401(15) .
C20 H20 0.9300 .
F9 B3 1.384(14) .
N5 C10 1.331(11) .
N5 C9 1.383(11) .
N1 C1 1.310(14) .
N1 C5 1.366(14) .
N6 C17 1.318(13) .
N6 C21 1.346(13) .
F4 B1 1.338(15) .
N12 C33 1.283(11) .
N12 N11 1.364(10) .
N7 C22 1.276(11) .
N7 N8 1.361(9) 2
N10 C26 1.336(11) .
N10 C25 1.376(11) .
F12 B3 1.395(16) .
N3 C7 1.364(12) .
N3 H3 0.8600 .
F14 B4 1.341(17) .
F16 B4 1.303(18) .
N11 C25 1.364(11) .
N11 H11 0.8600 .
F1 B1 1.323(14) .
N8 C23 1.343(11) .
N8 N7 1.361(9) 2
N8 H8 0.8600 .
F13 B4 1.337(17) .
C2 C3 1.35(2) .
C2 C1 1.442(17) .
C2 H2 0.9300 .
C21 C22 1.476(14) .
C39 C40 1.384(17) .
C39 H39 0.9300 .
C4 C5 1.363(17) .
C4 C3 1.37(2) .
C4 H4 0.9300 .
C36 C37 1.37(2) .
C36 C35 1.40(2) .
C36 H36 0.9300 .
C34 C35 1.393(16) .
C34 C33 1.471(14) .
N17 C46 1.106(13) .
C22 H22 0.9300 .
C10 C11 1.481(14) .
C8 C9 1.375(13) .
C8 C7 1.377(13) .
C8 H8A 0.9300 .
C38 C37 1.36(2) .
C38 H38 0.9300 .
F3 B1 1.365(15) .
N16 C9 1.346(12) .
N16 N15 1.358(10) .
N16 H16 0.8600 .
C33 H33 0.9300 .
C5 C6 1.436(17) .
C15 C14 1.31(2) .
C15 C16 1.389(17) .
C15 H15 0.9300 .
C35 H35 0.9300 .
C11 C16 1.381(15) .
C11 C12 1.393(15) .
C16 H16A 0.9300 .
C24 C25 1.350(12) .
C24 C23 1.378(12) .
C24 H24 0.9300 .
C45 C46 1.456(18) .
C45 H45A 0.9600 .
C45 H45B 0.9600 .
C45 H45C 0.9600 .
C28 C27 1.367(17) .
C28 H28 0.9300 .
C42 C41 1.352(18) .
C42 C43 1.383(15) .
C42 H42 0.9300 .
C13 C14 1.41(3) .
C13 C12 1.44(2) .
C13 H13 0.9300 .
C19 C18 1.303(18) .
C19 H19 0.9300 .
N15 C44 1.293(12) .
C43 C44 1.426(15) .
C17 C18 1.406(17) .
C17 H17 0.9300 .
C30 C31 1.39(3) .
C30 H30 0.9300 .
C26 C27 1.466(13) .
C37 H37 0.9300 .
C18 H18 0.9300 .
C12 H12 0.9300 .
C6 H6 0.9300 .
C3 H3A 0.9300 .
C40 C41 1.346(19) .
C40 H40 0.9300 .
C41 H41 0.9300 .
C14 H14 0.9300 .
C27 C32 1.382(18) .
C1 H1 0.9300 .
C44 H44 0.9300 .
C32 C31 1.39(2) .
C32 H32 0.9300 .
F15 B4 1.275(19) .
C31 H31 0.9300 .
F7 B2 1.46(3) .
F17 B5 1.28(8) .
F19 B5 1.42(5) .
B2 F5 1.32(2) 2_655
B2 F5 1.32(2) .
B2 F6 1.34(3) 2_655
B2 F6 1.34(3) .
B2 F7 1.46(3) 2_655
F6 F6 1.30(5) 2_655
B5 F20 1.20(13) 2_556
B5 B5 1.20(13) 2_556
B5 F18 1.40(11) .
B5 F18 1.73(7) 2_556
F18 F20 1.73(7) 2_556
F18 B5 1.73(7) 2_556
